data_1560446
loop_
_publ_author_name
'Wang, Rong-Yan'
'Zhang, Xiao'
'Yang, Qing-Feng'
'Huo, Qi-Sheng'
'Yu, Jie-Hui'
'Xu, Jia-Ning'
'Xu, Ji-Qing'

_publ_section_title
;
 New copper(I) iodides with bisimidazole molecules: Synthesis, structural
 characterization and photoluminescence property
;
_journal_name_full 'Journal of Solid State Chemistry'
_journal_page_first 176
_journal_page_last 185
_journal_paper_doi 10.1016/j.jssc.2017.04.022
_journal_volume 251
_journal_year 2017
_chemical_formula_sum 'C32 H36 Cu4 I4 N8 O0'
_chemical_formula_weight 1294.45
_space_group_IT_number 14
_space_group_name_Hall '-P 2yn'
_space_group_name_H-M_alt 'P 1 21/n 1'
_symmetry_cell_setting monoclinic
_symmetry_space_group_name_H-M 'P 1 21/n 1'
_atom_sites_solution_hydrogens geom
_atom_sites_solution_primary direct
_atom_sites_solution_secondary difmap
_cell_angle_alpha 90.00
_cell_angle_beta 102.59(3)
_cell_angle_gamma 90.00
_cell_formula_units_Z 2
_cell_length_a 9.827(2)
_cell_length_b 15.592(3)
_cell_length_c 12.954(3)
_cell_measurement_reflns_used 16588
_cell_measurement_temperature 293(2)
_cell_measurement_theta_max 27.505
_cell_measurement_theta_min 3.07
_cell_volume 1937.1(7)
_computing_cell_refinement Process-auto
_computing_data_collection Process-auto
_computing_data_reduction Process-auto
_computing_structure_refinement 'SHELXL-97 (Sheldrick, 1997)'
_computing_structure_solution 'SHELXS-97 (Sheldrick, 1990)'
_diffrn_ambient_temperature 293(2)
_diffrn_detector_area_resol_mean 10.0
_diffrn_measured_fraction_theta_full 0.998
_diffrn_measured_fraction_theta_max 0.998
_diffrn_measurement_device_type 'Rigaku RAXIS-RAPID'
_diffrn_measurement_method omega-scan
_diffrn_radiation_monochromator graphite
_diffrn_radiation_source 'fine-focus sealed tube'
_diffrn_radiation_type MoK\a
_diffrn_radiation_wavelength 0.71073
_diffrn_reflns_av_R_equivalents 0.0400
_diffrn_reflns_av_sigmaI/netI 0.0375
_diffrn_reflns_limit_h_max 12
_diffrn_reflns_limit_h_min -12
_diffrn_reflns_limit_k_max 20
_diffrn_reflns_limit_k_min -20
_diffrn_reflns_limit_l_max 14
_diffrn_reflns_limit_l_min -16
_diffrn_reflns_number 18434
_diffrn_reflns_theta_full 27.48
_diffrn_reflns_theta_max 27.48
_diffrn_reflns_theta_min 3.07
_diffrn_standards_decay_% 0
_diffrn_standards_interval_count 0
_diffrn_standards_interval_time 0
_diffrn_standards_number 0
_exptl_absorpt_coefficient_mu 5.388
_exptl_absorpt_correction_T_max 0.496
_exptl_absorpt_correction_T_min 0.491
_exptl_absorpt_correction_type empirical
_exptl_absorpt_process_details Process-auto
_exptl_crystal_colour yellow
_exptl_crystal_density_diffrn 2.219
_exptl_crystal_density_method 'not measured'
_exptl_crystal_description columnar
_exptl_crystal_F_000 1224
_exptl_crystal_size_max 0.13
_exptl_crystal_size_mid 0.13
_exptl_crystal_size_min 0.13
_refine_diff_density_max 0.741
_refine_diff_density_min -0.644
_refine_diff_density_rms 0.102
_refine_ls_extinction_method none
_refine_ls_goodness_of_fit_ref 1.059
_refine_ls_hydrogen_treatment constr
_refine_ls_matrix_type full
_refine_ls_number_parameters 217
_refine_ls_number_reflns 4439
_refine_ls_number_restraints 0
_refine_ls_restrained_S_all 1.059
_refine_ls_R_factor_all 0.0346
_refine_ls_R_factor_gt 0.0296
_refine_ls_shift/su_max 0.001
_refine_ls_shift/su_mean 0.000
_refine_ls_structure_factor_coef Fsqd
_refine_ls_weighting_details 'calc w=1/[\s^2^(Fo^2^)+(0.0189P)^2^+2.3670P] where P=(Fo^2^+2Fc^2^)/3'
_refine_ls_weighting_scheme calc
_refine_ls_wR_factor_gt 0.0613
_refine_ls_wR_factor_ref 0.0628
_reflns_number_gt 3855
_reflns_number_total 4439
_reflns_threshold_expression >2sigma(I)
_cod_data_source_file JSSC-2017-251-176.CIF
_cod_data_source_block 1
_cod_original_cell_volume 1937.0(7)
_cod_original_sg_symbol_H-M P2(1)/n
_cod_database_code 1560446

loop_
_symmetry_equiv_pos_as_xyz
'x, y, z'
'-x+1/2, y+1/2, -z+1/2'
'-x, -y, -z'
'x-1/2, -y-1/2, z-1/2'

loop_
_atom_site_label
_atom_site_type_symbol
_atom_site_fract_x
_atom_site_fract_y
_atom_site_fract_z
_atom_site_U_iso_or_equiv
_atom_site_adp_type
_atom_site_occupancy
_atom_site_symmetry_multiplicity
_atom_site_calc_flag
_atom_site_refinement_flags
_atom_site_disorder_assembly
_atom_site_disorder_group
Cu1 Cu 0.39497(5) 0.13498(3) 0.56045(4) 0.04640(12) Uani 1 1 d . . .
Cu2 Cu 0.50896(5) 0.05632(3) 0.41317(4) 0.05176(13) Uani 1 1 d . . .
I1 I 0.64718(2) 0.086986(15) 0.619615(19) 0.04379(7) Uani 1 1 d . . .
I2 I 0.30029(2) 0.180517(16) 0.368735(19) 0.04355(7) Uani 1 1 d . . .
N1 N 0.2721(3) 0.16380(19) 0.6573(3) 0.0442(7) Uani 1 1 d . . .
N2 N 0.3382(3) -0.07328(18) 0.6664(3) 0.0407(7) Uani 1 1 d . . .
N3 N 0.1850(3) 0.19605(17) 0.7946(3) 0.0426(7) Uani 1 1 d . . .
N4 N 0.2235(3) -0.10615(17) 0.7893(3) 0.0404(7) Uani 1 1 d . . .
C1 C 0.1286(4) 0.1706(3) 0.6257(4) 0.0539(10) Uani 1 1 d . . .
H1A H 0.0778 0.1630 0.5568 0.065 Uiso 1 1 calc R . .
C2 C 0.0737(4) 0.1900(3) 0.7088(4) 0.0532(10) Uani 1 1 d . . .
H2B H -0.0202 0.1978 0.7088 0.064 Uiso 1 1 calc R . .
C3 C 0.3010(4) 0.1782(2) 0.7598(3) 0.0403(8) Uani 1 1 d . . .
C4 C 0.1969(4) -0.0783(3) 0.6214(3) 0.0495(9) Uani 1 1 d . . .
H4A H 0.1570 -0.0694 0.5502 0.059 Uiso 1 1 calc R . .
C5 C 0.1265(4) -0.0977(3) 0.6956(4) 0.0506(10) Uani 1 1 d . . .
H5A H 0.0305 -0.1043 0.6859 0.061 Uiso 1 1 calc R . .
C6 C 0.3494(4) -0.0897(2) 0.7679(3) 0.0380(7) Uani 1 1 d . . .
C7 C 0.1735(3) 0.1176(2) 0.9580(3) 0.0343(7) Uani 1 1 d . . .
C8 C 0.1814(3) 0.04200(19) 0.9032(3) 0.0363(7) Uani 1 1 d . . .
H8A H 0.1842 0.0443 0.8320 0.044 Uiso 1 1 calc R . .
C9 C 0.1853(3) -0.0372(2) 0.9532(3) 0.0364(7) Uani 1 1 d . . .
C10 C 0.1790(4) -0.0399(2) 1.0590(3) 0.0411(8) Uani 1 1 d . . .
H10A H 0.1820 -0.0924 1.0936 0.049 Uiso 1 1 calc R . .
C11 C 0.1684(4) 0.0351(2) 1.1129(3) 0.0426(8) Uani 1 1 d . . .
H11A H 0.1626 0.0328 1.1836 0.051 Uiso 1 1 calc R . .
C12 C 0.1663(3) 0.1134(2) 1.0635(3) 0.0378(7) Uani 1 1 d . . .
H12A H 0.1600 0.1635 1.1010 0.045 Uiso 1 1 calc R . .
C13 C 0.1720(4) 0.2037(2) 0.9039(3) 0.0467(9) Uani 1 1 d . . .
H13A H 0.0855 0.2330 0.9058 0.056 Uiso 1 1 calc R . .
H13B H 0.2482 0.2384 0.9426 0.056 Uiso 1 1 calc R . .
C14 C 0.1919(4) -0.1196(2) 0.8927(3) 0.0483(10) Uani 1 1 d . . .
H14A H 0.2626 -0.1565 0.9342 0.058 Uiso 1 1 calc R . .
H14B H 0.1030 -0.1489 0.8837 0.058 Uiso 1 1 calc R . .
C15 C 0.4417(4) 0.1751(3) 0.8301(3) 0.0556(10) Uani 1 1 d . . .
H15A H 0.5093 0.1612 0.7893 0.083 Uiso 1 1 calc R . .
H15B H 0.4435 0.1321 0.8835 0.083 Uiso 1 1 calc R . .
H15C H 0.4636 0.2300 0.8632 0.083 Uiso 1 1 calc R . .
C16 C 0.4801(4) -0.0883(3) 0.8489(4) 0.0565(10) Uani 1 1 d . . .
H16A H 0.5565 -0.0753 0.8163 0.085 Uiso 1 1 calc R . .
H16B H 0.4949 -0.1434 0.8825 0.085 Uiso 1 1 calc R . .
H16C H 0.4742 -0.0454 0.9009 0.085 Uiso 1 1 calc R . .

loop_
_atom_site_aniso_label
_atom_site_aniso_U_11
_atom_site_aniso_U_22
_atom_site_aniso_U_33
_atom_site_aniso_U_23
_atom_site_aniso_U_13
_atom_site_aniso_U_12
Cu1 0.0480(3) 0.0519(3) 0.0427(3) -0.0010(2) 0.0172(2) 0.0002(2)
Cu2 0.0436(2) 0.0640(3) 0.0537(3) -0.0038(2) 0.0238(2) -0.0069(2)
I1 0.04145(13) 0.04738(13) 0.04126(14) 0.00020(10) 0.00623(10) -0.00348(10)
I2 0.04065(13) 0.04940(13) 0.04028(13) -0.00002(10) 0.00813(10) 0.00688(10)
N1 0.0498(18) 0.0420(15) 0.0434(18) 0.0049(13) 0.0158(15) 0.0046(13)
N2 0.0359(15) 0.0400(15) 0.0504(19) -0.0060(13) 0.0189(14) -0.0024(12)
N3 0.0558(18) 0.0292(13) 0.0494(18) 0.0068(12) 0.0257(15) 0.0062(12)
N4 0.0429(16) 0.0301(13) 0.0559(19) -0.0095(13) 0.0273(15) -0.0043(12)
C1 0.048(2) 0.059(2) 0.053(2) 0.0064(19) 0.0086(19) 0.0113(18)
C2 0.047(2) 0.051(2) 0.064(3) 0.0044(19) 0.016(2) 0.0082(18)
C3 0.0485(19) 0.0305(15) 0.046(2) 0.0035(15) 0.0208(17) 0.0006(14)
C4 0.0398(19) 0.052(2) 0.056(2) -0.0123(18) 0.0097(17) -0.0003(16)
C5 0.0318(18) 0.053(2) 0.071(3) -0.018(2) 0.0193(19) -0.0063(15)
C6 0.0368(17) 0.0309(15) 0.051(2) -0.0075(15) 0.0200(16) 0.0001(13)
C7 0.0293(15) 0.0352(16) 0.0412(19) -0.0022(14) 0.0139(14) 0.0008(13)
C8 0.0433(18) 0.0320(15) 0.0393(18) -0.0004(14) 0.0214(15) -0.0001(13)
C9 0.0320(16) 0.0324(15) 0.050(2) 0.0023(14) 0.0202(15) -0.0011(13)
C10 0.0357(17) 0.0424(18) 0.046(2) 0.0119(16) 0.0107(15) -0.0008(14)
C11 0.0396(18) 0.056(2) 0.0326(18) 0.0018(16) 0.0092(15) 0.0012(16)
C12 0.0324(16) 0.0420(17) 0.0405(19) -0.0097(15) 0.0108(14) -0.0019(14)
C13 0.064(2) 0.0325(16) 0.051(2) -0.0020(15) 0.030(2) 0.0077(16)
C14 0.058(2) 0.0330(17) 0.065(3) 0.0009(17) 0.038(2) -0.0058(16)
C15 0.053(2) 0.062(2) 0.051(2) -0.003(2) 0.0083(19) -0.0037(19)
C16 0.044(2) 0.067(3) 0.057(3) -0.004(2) 0.0085(19) -0.0005(19)

loop_
_atom_type_symbol
_atom_type_description
_atom_type_scat_dispersion_real
_atom_type_scat_dispersion_imag
_atom_type_scat_source
C C 0.0033 0.0016 'International Tables Vol C Tables 4.2.6.8 and 6.1.1.4'
H H 0.0000 0.0000 'International Tables Vol C Tables 4.2.6.8 and 6.1.1.4'
N N 0.0061 0.0033 'International Tables Vol C Tables 4.2.6.8 and 6.1.1.4'
O O 0.0106 0.0060 'International Tables Vol C Tables 4.2.6.8 and 6.1.1.4'
Cu Cu 0.3201 1.2651 'International Tables Vol C Tables 4.2.6.8 and 6.1.1.4'
I I -0.4742 1.8119 'International Tables Vol C Tables 4.2.6.8 and 6.1.1.4'

loop_
_geom_angle_atom_site_label_1
_geom_angle_atom_site_label_2
_geom_angle_atom_site_label_3
_geom_angle
_geom_angle_site_symmetry_1
_geom_angle_site_symmetry_3
N1 Cu1 I1 124.53(10) . .
N1 Cu1 I2 114.26(10) . .
I1 Cu1 I2 119.95(3) . .
N1 Cu1 Cu2 162.86(10) . .
I1 Cu1 Cu2 63.46(3) . .
I2 Cu1 Cu2 63.89(2) . .
N2 Cu2 I1 119.41(8) 3_656 3_656
N2 Cu2 Cu1 140.33(9) 3_656 .
I1 Cu2 Cu1 100.26(2) 3_656 .
N2 Cu2 I1 102.02(10) 3_656 .
I1 Cu2 I1 116.06(2) 3_656 .
Cu1 Cu2 I1 55.35(2) . .
N2 Cu2 I2 113.56(9) 3_656 .
I1 Cu2 I2 100.12(2) 3_656 .
Cu1 Cu2 I2 55.40(2) . .
I1 Cu2 I2 105.29(3) . .
N2 Cu2 Cu2 131.04(10) 3_656 3_656
I1 Cu2 Cu2 59.26(2) 3_656 3_656
Cu1 Cu2 Cu2 67.78(2) . 3_656
I1 Cu2 Cu2 56.80(2) . 3_656
I2 Cu2 Cu2 114.58(3) . 3_656
Cu1 I1 Cu2 73.26(2) . 3_656
Cu1 I1 Cu2 61.19(3) . .
Cu2 I1 Cu2 63.94(2) 3_656 .
Cu1 I2 Cu2 60.71(2) . .
C3 N1 C1 105.6(3) . .
C3 N1 Cu1 130.8(3) . .
C1 N1 Cu1 123.7(3) . .
C6 N2 C4 105.4(3) . .
C6 N2 Cu2 128.7(2) . 3_656
C4 N2 Cu2 125.6(3) . 3_656
C3 N3 C2 107.2(3) . .
C3 N3 C13 127.3(3) . .
C2 N3 C13 124.5(3) . .
C6 N4 C5 106.8(3) . .
C6 N4 C14 127.3(3) . .
C5 N4 C14 125.4(3) . .
C2 C1 N1 110.0(4) . .
C1 C2 N3 106.0(3) . .
N1 C3 N3 111.2(3) . .
N1 C3 C15 125.6(3) . .
N3 C3 C15 123.1(3) . .
C5 C4 N2 109.7(4) . .
C4 C5 N4 106.8(3) . .
N2 C6 N4 111.1(3) . .
N2 C6 C16 125.3(3) . .
N4 C6 C16 123.5(3) . .
C12 C7 C8 119.0(3) . .
C12 C7 C13 120.1(3) . .
C8 C7 C13 120.9(3) . .
C7 C8 C9 121.0(3) . .
C10 C9 C8 119.0(3) . .
C10 C9 C14 120.1(3) . .
C8 C9 C14 120.8(3) . .
C11 C10 C9 120.0(3) . .
C12 C11 C10 120.8(3) . .
C11 C12 C7 120.2(3) . .
N3 C13 C7 112.6(3) . .
N4 C14 C9 113.3(3) . .

loop_
_geom_bond_atom_site_label_1
_geom_bond_atom_site_label_2
_geom_bond_distance
_geom_bond_site_symmetry_2
Cu1 N1 1.974(3) .
Cu1 I1 2.5420(8) .
Cu1 I2 2.5554(8) .
Cu1 Cu2 2.7076(8) .
Cu2 N2 2.015(3) 3_656
Cu2 I1 2.6913(7) 3_656
Cu2 I1 2.7645(10) .
Cu2 I2 2.7877(7) .
Cu2 Cu2 2.8895(11) 3_656
I1 Cu2 2.6913(7) 3_656
N1 C3 1.315(5) .
N1 C1 1.384(5) .
N2 C6 1.320(5) .
N2 C4 1.387(5) .
N2 Cu2 2.015(3) 3_656
N3 C3 1.343(4) .
N3 C2 1.383(5) .
N3 C13 1.454(4) .
N4 C6 1.351(4) .
N4 C5 1.377(5) .
N4 C14 1.455(4) .
C1 C2 1.340(6) .
C3 C15 1.482(6) .
C4 C5 1.336(5) .
C6 C16 1.471(6) .
C7 C12 1.385(5) .
C7 C8 1.387(4) .
C7 C13 1.513(5) .
C8 C9 1.390(4) .
C9 C10 1.386(5) .
C9 C14 1.514(5) .
C10 C11 1.378(5) .
C11 C12 1.377(5) .
